data_1548913
loop_
_publ_author_name
'Tse, Chun-Wai'
'Liu, Yungen'
'Wai-Shan Chow, Toby'
'Ma, Chaoqun'
'Yip, Wing-Ping'
'Chang, Xiao-Yong'
'Low, Kam-Hung'
'Huang, Jie-Sheng'
'Che, Chi-Ming'

_publ_section_title
;
 <i>cis</i>-Oxoruthenium complexes supported by chiral tetradentate amine
 (N<sub>4</sub>) ligands for hydrocarbon oxidations.
;
_journal_issue 10
_journal_name_full 'Chemical science'
_journal_page_first 2803
_journal_page_last 2816
_journal_paper_doi 10.1039/c7sc05224c
_journal_volume 9
_journal_year 2018
_chemical_absolute_configuration ad
_chemical_formula_moiety 'C32 H38 N6 Ru, 2(Cl O4)'
_chemical_formula_sum 'C32 H38 Cl2 N6 O8 Ru'
_chemical_formula_weight 806.65
_space_group_crystal_system monoclinic
_space_group_IT_number 4
_space_group_name_Hall 'P 2yb'
_space_group_name_H-M_alt 'P 1 21 1'
_symmetry_space_group_name_Hall 'P 2yb'
_symmetry_space_group_name_H-M 'P 1 21 1'
_atom_sites_solution_hydrogens geom
_atom_sites_solution_primary direct
_audit_creation_date 2016-06-03
_audit_creation_method
;
Olex2 1.2-alpha
(compiled 2016.02.24 svn.r3266 for OlexSys, GUI svn.r5155)
;
_audit_update_record
;
2017-12-08 deposited with the CCDC.
2018-02-02 downloaded from the CCDC.
;
_cell_angle_alpha 90
_cell_angle_beta 99.016(3)
_cell_angle_gamma 90
_cell_formula_units_Z 2
_cell_length_a 8.1503(6)
_cell_length_b 16.4241(13)
_cell_length_c 12.8050(11)
_cell_measurement_reflns_used 1296
_cell_measurement_temperature 100
_cell_measurement_theta_max 67.27
_cell_measurement_theta_min 27.43
_cell_volume 1692.9(2)
_computing_molecular_graphics 'Olex2 (Dolomanov et al., 2009)'
_computing_publication_material 'Olex2 (Dolomanov et al., 2009)'
_computing_structure_refinement 'XL (Sheldrick, 2008)'
_computing_structure_solution 'XS (Sheldrick, 2008)'
_diffrn_ambient_temperature 100
_diffrn_measured_fraction_theta_full 0.990
_diffrn_measured_fraction_theta_max 0.990
_diffrn_measurement_device_type 'Bruker APEX-II CCD'
_diffrn_measurement_method '\f and \w scans'
_diffrn_radiation_type CuK\a
_diffrn_radiation_wavelength 1.54178
_diffrn_reflns_av_R_equivalents 0.0493
_diffrn_reflns_av_unetI/netI 0.0382
_diffrn_reflns_Laue_measured_fraction_full 0.990
_diffrn_reflns_Laue_measured_fraction_max 0.990
_diffrn_reflns_limit_h_max 9
_diffrn_reflns_limit_h_min -9
_diffrn_reflns_limit_k_max 19
_diffrn_reflns_limit_k_min -19
_diffrn_reflns_limit_l_max 15
_diffrn_reflns_limit_l_min -15
_diffrn_reflns_number 27030
_diffrn_reflns_point_group_measured_fraction_full 0.973
_diffrn_reflns_point_group_measured_fraction_max 0.973
_diffrn_reflns_theta_full 67.679
_diffrn_reflns_theta_max 67.685
_diffrn_reflns_theta_min 3.495
_diffrn_standards_number 0
_exptl_absorpt_coefficient_mu 5.712
_exptl_absorpt_correction_T_max 0.7530
_exptl_absorpt_correction_T_min 0.5154
_exptl_absorpt_correction_type multi-scan
_exptl_absorpt_process_details
;
SADABS-2012/1 (Bruker,2012) was used for absorption correction.
wR2(int) was 0.1100 before and 0.0775 after correction.
The Ratio of minimum to maximum transmission is 0.6845.
The \l/2 correction factor is 0.0015.
;
_exptl_crystal_colour yellow
_exptl_crystal_colour_primary yellow
_exptl_crystal_density_diffrn 1.582
_exptl_crystal_description block
_exptl_crystal_F_000 828
_exptl_crystal_size_max 0.25
_exptl_crystal_size_mid 0.12
_exptl_crystal_size_min 0.02
_refine_diff_density_max 0.649
_refine_diff_density_min -0.362
_refine_diff_density_rms 0.066
_refine_ls_abs_structure_details
;
 Flack x determined using 2773 quotients [(I+)-(I-)]/[(I+)+(I-)]
 (Parsons, Flack and Wagner, Acta Cryst. B69 (2013) 249-259).
;
_refine_ls_abs_structure_Flack 0.028(5)
_refine_ls_extinction_method none
_refine_ls_goodness_of_fit_ref 1.055
_refine_ls_hydrogen_treatment constr
_refine_ls_matrix_type full
_refine_ls_number_parameters 458
_refine_ls_number_reflns 5959
_refine_ls_number_restraints 37
_refine_ls_restrained_S_all 1.080
_refine_ls_R_factor_all 0.0274
_refine_ls_R_factor_gt 0.0273
_refine_ls_shift/su_max 0.001
_refine_ls_shift/su_mean 0.000
_refine_ls_structure_factor_coef Fsqd
_refine_ls_weighting_details 'w=1/[\s^2^(Fo^2^)+(0.0311P)^2^+1.5540P] where P=(Fo^2^+2Fc^2^)/3'
_refine_ls_weighting_scheme calc
_refine_ls_wR_factor_gt 0.0688
_refine_ls_wR_factor_ref 0.0689
_reflns_Friedel_coverage 0.894
_reflns_Friedel_fraction_full 0.955
_reflns_Friedel_fraction_max 0.955
_reflns_number_gt 5934
_reflns_number_total 5959
_reflns_threshold_expression 'I > 2\s(I)'
_cod_data_source_file c7sc05224c2.cif
_cod_data_source_block cxy433
_cod_depositor_comments 'Adding full bibliography for 1548910--1548914.cif.'
_cod_database_code 1548913
_shelx_space_group_comment
;
The symmetry employed for this shelxl refinement is uniquely defined
by the following loop, which should always be used as a source of
symmetry information in preference to the above space-group names.
They are only intended as comments.
;
_olex2_refinement_description
;
1. Fixed Uiso
 At 1.2 times of:
  All C(H) groups, All C(H,H) groups
 At 1.5 times of:
  All C(H,H,H) groups
2. Uiso/Uaniso restraints and constraints
Cl2 \\sim O5 \\sim O6 \\sim O7 \\sim O8: within 2A with sigma of 0.01 and sigma
for terminal atoms of 0.02
Uanis(O7) \\sim Ueq, Uanis(O8) \\sim Ueq: with sigma of 0.005 and sigma for
terminal atoms of 0.01
Uanis(Cl2) = Uanis(Cl2A)
Uanis(O8) = Uanis(O8A)
Uanis(O7) = Uanis(O7A)
3. Others
 Sof(Cl2A)=Sof(O7A)=Sof(O8A)=1-FVAR(1)
 Sof(Cl2)=Sof(O7)=Sof(O8)=FVAR(1)
4.a Ternary CH refined with riding coordinates:
 C11(H11), C16(H16)
4.b Secondary CH2 refined with riding coordinates:
 C12(H12A,H12B), C13(H13A,H13B), C14(H14A,H14B), C15(H15A,H15B)
4.c Aromatic/amide H refined with riding coordinates:
 C3(H3), C4(H4), C6(H6), C7(H7), C8(H8), C20(H20), C21(H21), C22(H22),
 C24(H24), C25(H25)
4.d Idealised Me refined as rotating group:
 C1(H1A,H1B,H1C), C17(H17A,H17B,H17C), C18(H18A,H18B,H18C), C27(H27A,H27B,
 H27C), C30(H30A,H30B,H30C), C32(H32A,H32B,H32C)
;
_shelx_shelxl_version_number 2014/7
_olex2_submission_special_instructions 'No special instructions were received'

loop_
_space_group_symop_operation_xyz
'x, y, z'
'-x, y+1/2, -z'

loop_
_atom_site_label
_atom_site_type_symbol
_atom_site_fract_x
_atom_site_fract_y
_atom_site_fract_z
_atom_site_U_iso_or_equiv
_atom_site_adp_type
_atom_site_occupancy
_atom_site_site_symmetry_order
_atom_site_calc_flag
_atom_site_refinement_flags_posn
_atom_site_refinement_flags_adp
_atom_site_refinement_flags_occupancy
_atom_site_disorder_assembly
_atom_site_disorder_group
Ru1 Ru 0.26679(3) 0.46301(3) 0.74555(2) 0.01341(10) Uani 1 1 d . . . . .
N1 N 0.1890(5) 0.5054(2) 0.8862(3) 0.0194(8) Uani 1 1 d . . . . .
N2 N 0.4258(4) 0.3934(2) 0.8595(3) 0.0155(7) Uani 1 1 d . . . . .
N3 N 0.1242(5) 0.3543(2) 0.7219(3) 0.0180(8) Uani 1 1 d . . . . .
N4 N 0.3435(5) 0.4175(2) 0.6040(3) 0.0180(8) Uani 1 1 d . . . . .
N5 N 0.3983(5) 0.5693(2) 0.7620(3) 0.0192(8) Uani 1 1 d . . . . .
N6 N 0.1090(5) 0.5228(3) 0.6306(3) 0.0238(9) Uani 1 1 d . . . . .
C1 C -0.0606(7) 0.5812(4) 0.8066(5) 0.0415(15) Uani 1 1 d . . . . .
H1A H -0.0172 0.6269 0.7699 0.062 Uiso 1 1 calc GR . . . .
H1B H -0.1629 0.5979 0.8318 0.062 Uiso 1 1 calc GR . . . .
H1C H -0.0842 0.5352 0.7577 0.062 Uiso 1 1 calc GR . . . .
C2 C 0.0661(7) 0.5561(3) 0.8989(4) 0.0307(11) Uani 1 1 d . . . . .
C3 C 0.0548(8) 0.5908(4) 0.9981(5) 0.0393(14) Uani 1 1 d . . . . .
H3 H -0.0339 0.6271 1.0043 0.047 Uiso 1 1 calc R . . . .
C4 C 0.1672(7) 0.5737(4) 1.0848(4) 0.0352(13) Uani 1 1 d . . . . .
H4 H 0.1572 0.5973 1.1513 0.042 Uiso 1 1 calc R . . . .
C5 C 0.2989(6) 0.5204(3) 1.0751(4) 0.0251(10) Uani 1 1 d . . . . .
C6 C 0.4246(7) 0.5013(3) 1.1602(4) 0.0271(11) Uani 1 1 d . . . . .
H6 H 0.4180 0.5218 1.2288 0.033 Uiso 1 1 calc R . . . .
C7 C 0.5549(6) 0.4540(3) 1.1448(3) 0.0263(10) Uani 1 1 d . . . . .
H7 H 0.6412 0.4432 1.2020 0.032 Uiso 1 1 calc R . . . .
C8 C 0.5629(6) 0.4207(3) 1.0441(4) 0.0219(9) Uani 1 1 d . . . . .
H8 H 0.6553 0.3881 1.0338 0.026 Uiso 1 1 calc R . . . .
C9 C 0.4382(6) 0.4351(3) 0.9612(3) 0.0182(9) Uani 1 1 d . . . . .
C10 C 0.3047(5) 0.4871(3) 0.9738(3) 0.0186(9) Uani 1 1 d . . . . .
C11 C 0.3375(5) 0.3124(3) 0.8744(3) 0.0158(8) Uani 1 1 d . . . . .
H11 H 0.2587 0.3225 0.9255 0.019 Uiso 1 1 calc R . . . .
C12 C 0.4551(6) 0.2440(3) 0.9204(4) 0.0214(9) Uani 1 1 d . . . . .
H12A H 0.5338 0.2315 0.8711 0.026 Uiso 1 1 calc R . . . .
H12B H 0.5202 0.2621 0.9883 0.026 Uiso 1 1 calc R . . . .
C13 C 0.3567(6) 0.1672(3) 0.9388(4) 0.0242(10) Uani 1 1 d . . . . .
H13A H 0.4344 0.1232 0.9667 0.029 Uiso 1 1 calc R . . . .
H13B H 0.2833 0.1786 0.9917 0.029 Uiso 1 1 calc R . . . .
C14 C 0.2525(7) 0.1399(3) 0.8354(4) 0.0252(10) Uani 1 1 d . . . . .
H14A H 0.1859 0.0916 0.8483 0.030 Uiso 1 1 calc R . . . .
H14B H 0.3265 0.1244 0.7843 0.030 Uiso 1 1 calc R . . . .
C15 C 0.1368(6) 0.2086(3) 0.7890(4) 0.0204(9) Uani 1 1 d . . . . .
H15A H 0.0721 0.1907 0.7210 0.025 Uiso 1 1 calc R . . . .
H15B H 0.0576 0.2213 0.8380 0.025 Uiso 1 1 calc R . . . .
C16 C 0.2350(5) 0.2850(3) 0.7711(3) 0.0179(9) Uani 1 1 d . . . . .
H16 H 0.3134 0.2708 0.7212 0.021 Uiso 1 1 calc R . . . .
C17 C 0.5918(5) 0.3813(3) 0.8282(4) 0.0214(9) Uani 1 1 d . . . . .
H17A H 0.5793 0.3538 0.7595 0.032 Uiso 1 1 calc GR . . . .
H17B H 0.6605 0.3478 0.8814 0.032 Uiso 1 1 calc GR . . . .
H17C H 0.6453 0.4342 0.8230 0.032 Uiso 1 1 calc GR . . . .
C18 C -0.0320(6) 0.3617(3) 0.7662(4) 0.0253(11) Uani 1 1 d . . . . .
H18A H -0.0062 0.3723 0.8423 0.038 Uiso 1 1 calc GR . . . .
H18B H -0.0953 0.3109 0.7542 0.038 Uiso 1 1 calc GR . . . .
H18C H -0.0981 0.4068 0.7315 0.038 Uiso 1 1 calc GR . . . .
C19 C 0.0916(7) 0.3410(3) 0.6078(4) 0.0276(11) Uani 1 1 d . . . . .
C20 C -0.0398(9) 0.2987(4) 0.5570(5) 0.0499(18) Uani 1 1 d . . . . .
H20 H -0.1243 0.2808 0.5949 0.060 Uiso 1 1 calc R . . . .
C21 C -0.0525(11) 0.2809(5) 0.4481(5) 0.066(2) Uani 1 1 d . . . . .
H21 H -0.1461 0.2518 0.4133 0.079 Uiso 1 1 calc R . . . .
C22 C 0.0665(12) 0.3048(5) 0.3935(5) 0.070(3) Uani 1 1 d . . . . .
H22 H 0.0576 0.2914 0.3207 0.084 Uiso 1 1 calc R . . . .
C23 C 0.2053(9) 0.3497(4) 0.4430(4) 0.0412(14) Uani 1 1 d . . . . .
C24 C 0.3299(9) 0.3796(4) 0.3879(4) 0.0426(15) Uani 1 1 d . . . . .
H24 H 0.3251 0.3689 0.3146 0.051 Uiso 1 1 calc R . . . .
C25 C 0.4559(8) 0.4235(3) 0.4413(4) 0.0351(12) Uani 1 1 d . . . . .
H25 H 0.5425 0.4423 0.4056 0.042 Uiso 1 1 calc R . . . .
C26 C 0.4608(6) 0.4422(3) 0.5505(4) 0.0229(10) Uani 1 1 d . . . . .
C27 C 0.6020(6) 0.4933(3) 0.6014(4) 0.0264(10) Uani 1 1 d . . . . .
H27A H 0.5884 0.5490 0.5740 0.040 Uiso 1 1 calc GR . . . .
H27B H 0.7066 0.4706 0.5855 0.040 Uiso 1 1 calc GR . . . .
H27C H 0.6039 0.4938 0.6781 0.040 Uiso 1 1 calc GR . . . .
C28 C 0.2184(7) 0.3691(3) 0.5511(4) 0.0262(10) Uani 1 1 d . . . . .
C29 C 0.4406(6) 0.6358(3) 0.7643(4) 0.0219(9) Uani 1 1 d . . . . .
C30 C 0.4906(7) 0.7199(3) 0.7623(5) 0.0331(12) Uani 1 1 d . . . . .
H30A H 0.4971 0.7360 0.6893 0.050 Uiso 1 1 calc GR . . . .
H30B H 0.5997 0.7268 0.8060 0.050 Uiso 1 1 calc GR . . . .
H30C H 0.4089 0.7541 0.7901 0.050 Uiso 1 1 calc GR . . . .
C31 C 0.0406(6) 0.5490(3) 0.5542(5) 0.0314(12) Uani 1 1 d . . . . .
C32 C -0.0429(8) 0.5764(5) 0.4529(6) 0.058(2) Uani 1 1 d . . . . .
H32A H -0.0823 0.5292 0.4092 0.087 Uiso 1 1 calc GR . . . .
H32B H 0.0343 0.6081 0.4177 0.087 Uiso 1 1 calc GR . . . .
H32C H -0.1378 0.6106 0.4629 0.087 Uiso 1 1 calc GR . . . .
Cl2 Cl -0.0235(5) 0.3083(3) 0.0948(3) 0.0336(8) Uani 0.670(9) 1 d . U P A 1
Cl2A Cl -0.0070(11) 0.3360(6) 0.1108(7) 0.0336(8) Uani 0.330(9) 1 d . . P A 2
O5 O 0.1433(5) 0.2839(4) 0.1270(4) 0.0585(13) Uani 1 1 d . U . . .
O6 O -0.1355(6) 0.2740(4) 0.1476(4) 0.0612(14) Uani 1 1 d . U . . .
O7 O -0.0761(11) 0.2960(8) -0.0126(6) 0.081(3) Uani 0.670(9) 1 d . U P A 1
O7A O -0.039(2) 0.3710(16) 0.0156(13) 0.081(3) Uani 0.330(9) 1 d . . P A 2
O8 O -0.0239(15) 0.3898(7) 0.1302(12) 0.085(4) Uani 0.670(9) 1 d . U P A 1
O8A O 0.004(3) 0.4105(15) 0.180(3) 0.085(4) Uani 0.330(9) 1 d . . P A 2
Cl1 Cl 0.41609(13) 0.67388(7) 0.40837(8) 0.0214(2) Uani 1 1 d . . . . .
O1 O 0.3717(6) 0.6594(3) 0.5092(3) 0.0558(13) Uani 1 1 d . . . . .
O2 O 0.4440(7) 0.7573(3) 0.3959(5) 0.0730(17) Uani 1 1 d . . . . .
O3 O 0.2792(6) 0.6514(4) 0.3300(4) 0.0736(18) Uani 1 1 d . . . . .
O4 O 0.5594(5) 0.6278(3) 0.3932(3) 0.0395(9) Uani 1 1 d . . . . .

loop_
_atom_site_aniso_label
_atom_site_aniso_U_11
_atom_site_aniso_U_22
_atom_site_aniso_U_33
_atom_site_aniso_U_23
_atom_site_aniso_U_13
_atom_site_aniso_U_12
Ru1 0.01107(14) 0.01660(14) 0.01217(15) 0.00089(13) 0.00063(10) 0.00058(18)
N1 0.0173(19) 0.026(2) 0.0151(19) -0.0017(15) 0.0020(15) 0.0008(16)
N2 0.0149(17) 0.0166(17) 0.0153(18) 0.0011(14) 0.0031(14) -0.0013(14)
N3 0.0157(18) 0.0204(18) 0.0172(19) 0.0012(15) 0.0002(15) -0.0034(15)
N4 0.0206(19) 0.0187(19) 0.0148(18) 0.0026(14) 0.0030(15) 0.0023(15)
N5 0.0169(18) 0.025(2) 0.0150(18) -0.0002(15) -0.0002(15) 0.0028(15)
N6 0.0193(19) 0.029(2) 0.023(2) 0.0035(18) 0.0033(17) 0.0023(16)
C1 0.030(3) 0.061(4) 0.032(3) -0.010(3) -0.002(2) 0.024(3)
C2 0.026(3) 0.038(3) 0.028(3) -0.008(2) 0.004(2) 0.009(2)
C3 0.037(3) 0.050(3) 0.032(3) -0.012(3) 0.009(2) 0.016(3)
C4 0.041(3) 0.043(3) 0.024(3) -0.009(2) 0.015(2) 0.003(2)
C5 0.028(3) 0.031(3) 0.016(2) -0.0031(19) 0.0040(19) -0.005(2)
C6 0.038(3) 0.029(2) 0.014(2) -0.0043(18) 0.003(2) -0.011(2)
C7 0.033(2) 0.025(3) 0.017(2) 0.004(2) -0.0078(17) -0.007(2)
C8 0.022(2) 0.022(2) 0.020(2) 0.0036(18) -0.0032(18) -0.0034(18)
C9 0.019(2) 0.018(2) 0.017(2) 0.0001(16) 0.0018(17) -0.0052(15)
C10 0.018(2) 0.022(2) 0.015(2) -0.0010(15) 0.0044(17) -0.0052(15)
C11 0.014(2) 0.016(2) 0.017(2) 0.0008(16) 0.0033(17) -0.0042(16)
C12 0.021(2) 0.022(2) 0.020(2) 0.0029(18) 0.0013(18) 0.0031(18)
C13 0.029(3) 0.020(2) 0.023(2) 0.0040(18) 0.005(2) 0.0035(19)
C14 0.033(3) 0.018(2) 0.025(2) -0.0008(18) 0.007(2) -0.0003(19)
C15 0.026(2) 0.017(2) 0.018(2) -0.0015(17) 0.0040(18) -0.0027(18)
C16 0.018(2) 0.021(2) 0.0144(19) 0.0010(17) 0.0020(17) -0.0010(16)
C17 0.013(2) 0.030(2) 0.022(2) 0.0057(19) 0.0040(17) 0.0016(18)
C18 0.017(2) 0.030(3) 0.029(3) 0.006(2) 0.003(2) 0.0001(19)
C19 0.033(3) 0.030(3) 0.018(2) 0.005(2) -0.003(2) -0.013(2)
C20 0.052(4) 0.062(4) 0.029(3) 0.012(3) -0.015(3) -0.035(3)
C21 0.083(5) 0.085(6) 0.023(3) 0.000(3) -0.010(3) -0.056(5)
C22 0.105(7) 0.080(5) 0.020(3) -0.001(3) -0.008(3) -0.051(5)
C23 0.065(4) 0.039(3) 0.018(3) -0.001(2) 0.004(3) -0.016(3)
C24 0.078(5) 0.035(3) 0.017(3) -0.001(2) 0.015(3) -0.008(3)
C25 0.050(3) 0.030(3) 0.029(3) 0.006(2) 0.018(3) 0.003(2)
C26 0.029(2) 0.021(3) 0.020(2) 0.0035(16) 0.0078(19) 0.0079(17)
C27 0.023(2) 0.033(2) 0.024(2) 0.0120(18) 0.0056(19) 0.0024(18)
C28 0.035(3) 0.023(2) 0.020(2) 0.0023(18) 0.001(2) -0.003(2)
C29 0.019(2) 0.026(3) 0.020(2) -0.0010(18) 0.0013(18) -0.0021(19)
C30 0.032(3) 0.026(2) 0.039(3) -0.002(2) 0.000(2) -0.009(2)
C31 0.017(2) 0.039(3) 0.037(3) 0.014(2) 0.000(2) -0.002(2)
C32 0.029(3) 0.084(5) 0.056(4) 0.041(4) -0.008(3) -0.004(3)
Cl2 0.0244(11) 0.047(2) 0.0301(14) 0.0084(15) 0.0049(10) 0.0097(15)
Cl2A 0.0244(11) 0.047(2) 0.0301(14) 0.0084(15) 0.0049(10) 0.0097(15)
O5 0.030(2) 0.101(4) 0.043(2) 0.014(2) 0.0007(19) 0.025(2)
O6 0.033(2) 0.103(4) 0.047(3) -0.004(3) 0.005(2) -0.002(2)
O7 0.057(4) 0.155(8) 0.030(3) 0.025(4) 0.006(3) 0.040(5)
O7A 0.057(4) 0.155(8) 0.030(3) 0.025(4) 0.006(3) 0.040(5)
O8 0.053(5) 0.048(7) 0.150(11) 0.008(6) 0.003(6) -0.006(4)
O8A 0.053(5) 0.048(7) 0.150(11) 0.008(6) 0.003(6) -0.006(4)
Cl1 0.0231(5) 0.0245(5) 0.0167(5) 0.0025(4) 0.0031(4) 0.0007(4)
O1 0.061(3) 0.081(3) 0.030(2) 0.018(2) 0.022(2) 0.031(3)
O2 0.067(3) 0.036(2) 0.124(5) 0.019(3) 0.042(3) -0.001(2)
O3 0.041(3) 0.119(5) 0.056(3) -0.050(3) -0.009(2) 0.008(3)
O4 0.036(2) 0.054(3) 0.030(2) 0.0112(18) 0.0109(17) 0.0166(19)

loop_
_atom_type_symbol
_atom_type_description
_atom_type_scat_dispersion_real
_atom_type_scat_dispersion_imag
_atom_type_scat_source
C C 0.0181 0.0091 'International Tables Vol C Tables 4.2.6.8 and 6.1.1.4'
H H 0.0000 0.0000 'International Tables Vol C Tables 4.2.6.8 and 6.1.1.4'
Cl Cl 0.3639 0.7018 'International Tables Vol C Tables 4.2.6.8 and 6.1.1.4'
N N 0.0311 0.0180 'International Tables Vol C Tables 4.2.6.8 and 6.1.1.4'
O O 0.0492 0.0322 'International Tables Vol C Tables 4.2.6.8 and 6.1.1.4'
Ru Ru 0.0552 3.2960 'International Tables Vol C Tables 4.2.6.8 and 6.1.1.4'

loop_
_geom_angle_atom_site_label_1
_geom_angle_atom_site_label_2
_geom_angle_atom_site_label_3
_geom_angle
N1 Ru1 N2 79.89(14)
N1 Ru1 N3 99.65(15)
N1 Ru1 N4 178.73(16)
N2 Ru1 N4 99.55(14)
N3 Ru1 N2 84.66(14)
N3 Ru1 N4 79.15(15)
N5 Ru1 N1 81.59(15)
N5 Ru1 N2 97.78(14)
N5 Ru1 N3 177.44(15)
N5 Ru1 N4 99.63(15)
N5 Ru1 N6 85.65(16)
N6 Ru1 N1 102.45(16)
N6 Ru1 N2 176.13(16)
N6 Ru1 N3 91.89(15)
N6 Ru1 N4 78.04(15)
C2 N1 Ru1 129.8(3)
C2 N1 C10 117.9(4)
C10 N1 Ru1 111.2(3)
C9 N2 Ru1 108.0(3)
C9 N2 C11 105.3(3)
C9 N2 C17 111.4(3)
C11 N2 Ru1 107.6(2)
C17 N2 Ru1 111.7(3)
C17 N2 C11 112.4(3)
C16 N3 Ru1 107.0(3)
C18 N3 Ru1 111.1(3)
C18 N3 C16 113.1(3)
C19 N3 Ru1 106.1(3)
C19 N3 C16 107.8(4)
C19 N3 C18 111.3(4)
C26 N4 Ru1 131.4(3)
C26 N4 C28 117.4(4)
C28 N4 Ru1 108.9(3)
C29 N5 Ru1 165.9(4)
C31 N6 Ru1 166.4(4)
N1 C2 C1 120.9(4)
N1 C2 C3 121.4(5)
C3 C2 C1 117.7(5)
C4 C3 C2 121.6(5)
C3 C4 C5 119.0(5)
C4 C5 C6 122.9(5)
C4 C5 C10 117.3(5)
C6 C5 C10 119.8(5)
C7 C6 C5 120.4(4)
C6 C7 C8 120.3(4)
C9 C8 C7 120.4(4)
C8 C9 N2 123.3(4)
C8 C9 C10 120.5(4)
C10 C9 N2 116.0(4)
N1 C10 C5 122.9(4)
N1 C10 C9 118.7(4)
C9 C10 C5 118.4(4)
C12 C11 N2 113.9(3)
C16 C11 N2 110.7(3)
C16 C11 C12 110.1(4)
C13 C12 C11 110.6(4)
C14 C13 C12 110.1(4)
C13 C14 C15 110.2(4)
C16 C15 C14 111.0(4)
C11 C16 N3 110.4(4)
C11 C16 C15 110.0(4)
C15 C16 N3 112.7(3)
C20 C19 N3 124.3(5)
C20 C19 C28 120.1(5)
C28 C19 N3 115.3(4)
C19 C20 C21 120.7(6)
C22 C21 C20 120.5(6)
C21 C22 C23 120.8(6)
C24 C23 C22 123.0(6)
C28 C23 C22 119.4(6)
C28 C23 C24 117.6(5)
C25 C24 C23 118.9(5)
C24 C25 C26 120.9(5)
N4 C26 C25 122.0(5)
N4 C26 C27 121.2(4)
C25 C26 C27 116.8(4)
N4 C28 C19 118.3(4)
N4 C28 C23 123.2(5)
C23 C28 C19 118.5(5)
N5 C29 C30 177.4(5)
N6 C31 C32 175.4(7)
O6 Cl2 O5 115.5(4)
O6 Cl2 O7 108.0(6)
O6 Cl2 O8 101.5(7)
O7 Cl2 O5 112.4(5)
O7 Cl2 O8 116.1(8)
O8 Cl2 O5 103.0(6)
O5 Cl2A O6 99.1(6)
O5 Cl2A O8A 114.7(12)
O7A Cl2A O5 114.7(10)
O7A Cl2A O6 120.2(12)
O7A Cl2A O8A 99.7(17)
O8A Cl2A O6 109.1(13)
O1 Cl1 O3 108.4(3)
O1 Cl1 O4 111.5(2)
O2 Cl1 O1 109.7(4)
O2 Cl1 O3 107.2(4)
O2 Cl1 O4 110.5(3)
O3 Cl1 O4 109.4(3)

loop_
_geom_bond_atom_site_label_1
_geom_bond_atom_site_label_2
_geom_bond_distance
Ru1 N1 2.118(4)
Ru1 N2 2.127(4)
Ru1 N3 2.127(4)
Ru1 N4 2.143(4)
Ru1 N5 2.042(4)
Ru1 N6 2.047(4)
N1 C2 1.332(6)
N1 C10 1.380(6)
N2 C9 1.461(6)
N2 C11 1.539(5)
N2 C17 1.484(6)
N3 C16 1.525(6)
N3 C18 1.478(6)
N3 C19 1.459(6)
N4 C26 1.323(6)
N4 C28 1.383(6)
N5 C29 1.144(6)
N6 C31 1.133(7)
C1 C2 1.501(8)
C2 C3 1.408(8)
C3 C4 1.354(9)
C4 C5 1.404(8)
C5 C6 1.409(7)
C5 C10 1.416(7)
C6 C7 1.355(8)
C7 C8 1.411(7)
C8 C9 1.370(6)
C9 C10 1.411(7)
C11 C12 1.533(6)
C11 C16 1.517(6)
C12 C13 1.531(7)
C13 C14 1.524(7)
C14 C15 1.529(7)
C15 C16 1.525(6)
C19 C20 1.355(8)
C19 C28 1.429(7)
C20 C21 1.412(9)
C21 C22 1.341(11)
C22 C23 1.414(10)
C23 C24 1.412(9)
C23 C28 1.409(7)
C24 C25 1.350(9)
C25 C26 1.426(7)
C26 C27 1.489(7)
C29 C30 1.441(7)
C31 C32 1.439(8)
Cl2 O5 1.416(6)
Cl2 O6 1.342(7)
Cl2 O7 1.390(9)
Cl2 O8 1.413(11)
Cl2A O5 1.482(10)
Cl2A O6 1.584(11)
Cl2A O7A 1.336(19)
Cl2A O8A 1.50(3)
Cl1 O1 1.414(4)
Cl1 O2 1.403(5)
Cl1 O3 1.427(5)
Cl1 O4 1.431(4)
